data_8105689
loop_
_publ_author_name
'Tong, Hongjuan'
'Tang, Wenqiang'

_publ_section_title
;
 Crystal structure of 4-methyl-4-nitropentanoic acid, C6H11NO4
;
_journal_issue 3
_journal_name_full 'Zeitschrift f\"ur Kristallographie - New Crystal Structures'
_journal_page_first 335
_journal_page_last 337
_journal_paper_doi 10.1515/ncrs-2022-0015
_journal_volume 237
_journal_year 2022
_chemical_formula_moiety 'C6 H11 N O4'
_chemical_formula_sum 'C6 H11 N O4'
_chemical_formula_weight 161.16
_space_group_crystal_system monoclinic
_space_group_IT_number 14
_space_group_name_Hall '-P 2ybc'
_space_group_name_H-M_alt 'P 1 21/c 1'
_atom_sites_solution_hydrogens geom
_atom_sites_solution_primary direct
_cell_angle_alpha 90
_cell_angle_beta 95.8790(10)
_cell_angle_gamma 90
_cell_formula_units_Z 16
_cell_length_a 19.1903(7)
_cell_length_b 18.4525(6)
_cell_length_c 9.2197(3)
_cell_measurement_reflns_used 7527
_cell_measurement_temperature 173
_cell_measurement_theta_max 25.541
_cell_measurement_theta_min 2.402
_cell_volume 3247.61(19)
_computing_cell_refinement 'SAINT V8.38A (?, 2016) [1]'
_computing_data_collection 'SAINT V8.38A (?, 2016) [1]'
_computing_data_reduction 'SAINT V8.38A (?, 2016) [1]'
_computing_molecular_graphics 'Olex2 (Dolomanov et al., 2009) [2]'
_computing_publication_material 'Olex2 (Dolomanov et al., 2009) [2]'
_computing_structure_refinement 'ShelXL (Sheldrick, 2015) [3]'
_computing_structure_solution 'ShelXS (Sheldrick, 2008) [4]'
_diffrn_ambient_temperature 173.0
_diffrn_measured_fraction_theta_full 0.998
_diffrn_measured_fraction_theta_max 0.997
_diffrn_measurement_device_type 'D8 VENTURE '
_diffrn_measurement_method '\f and \w scans'
_diffrn_radiation_type MoK\a
_diffrn_radiation_wavelength 0.71073
_diffrn_reflns_av_R_equivalents 0.0647
_diffrn_reflns_av_unetI/netI 0.0455
_diffrn_reflns_Laue_measured_fraction_full 0.998
_diffrn_reflns_Laue_measured_fraction_max 0.997
_diffrn_reflns_limit_h_max 23
_diffrn_reflns_limit_h_min -23
_diffrn_reflns_limit_k_max 22
_diffrn_reflns_limit_k_min -22
_diffrn_reflns_limit_l_max 11
_diffrn_reflns_limit_l_min -11
_diffrn_reflns_number 34982
_diffrn_reflns_point_group_measured_fraction_full 0.998
_diffrn_reflns_point_group_measured_fraction_max 0.997
_diffrn_reflns_theta_full 25.242
_diffrn_reflns_theta_max 25.710
_diffrn_reflns_theta_min 2.402
_exptl_absorpt_coefficient_mu 0.111
_exptl_absorpt_correction_T_max 0.7453
_exptl_absorpt_correction_T_min 0.7040
_exptl_absorpt_correction_type multi-scan
_exptl_absorpt_process_details
'SADABS-2016/2 (Bruker,2016/2) was used for absorption correction. wR2(int) was 0.1246 before and 0.0637 after correction. The Ratio of minimum to maximum transmission is 0.9446. The \l/2 correction factor is Not present.'
_exptl_crystal_colour colourless
_exptl_crystal_colour_primary colourless
_exptl_crystal_density_diffrn 1.318
_exptl_crystal_description block
_exptl_crystal_F_000 1376
_exptl_crystal_size_max 0.19
_exptl_crystal_size_mid 0.12
_exptl_crystal_size_min 0.08
_refine_diff_density_max 0.165
_refine_diff_density_min -0.205
_refine_diff_density_rms 0.043
_refine_ls_extinction_coef .
_refine_ls_extinction_method none
_refine_ls_goodness_of_fit_ref 1.040
_refine_ls_hydrogen_treatment constr
_refine_ls_matrix_type full
_refine_ls_number_parameters 409
_refine_ls_number_reflns 6176
_refine_ls_number_restraints 7
_refine_ls_restrained_S_all 1.041
_refine_ls_R_factor_all 0.0864
_refine_ls_R_factor_gt 0.0495
_refine_ls_shift/su_max 0.000
_refine_ls_shift/su_mean 0.000
_refine_ls_structure_factor_coef Fsqd
_refine_ls_weighting_details 'w=1/[\s^2^(Fo^2^)+(0.0400P)^2^+1.4744P] where P=(Fo^2^+2Fc^2^)/3'
_refine_ls_weighting_scheme calc
_refine_ls_wR_factor_gt 0.1000
_refine_ls_wR_factor_ref 0.1194
_reflns_Friedel_coverage 0.000
_reflns_Friedel_fraction_full .
_reflns_Friedel_fraction_max .
_reflns_number_gt 4192
_reflns_number_total 6176
_reflns_threshold_expression 'I > 2\s(I)'
_cod_data_source_file suppl_j_ncrs-2022-0015_suppl.cif
_cod_data_source_block 220191041_0m
_cod_database_code 8105689
_shelx_space_group_comment
;
The symmetry employed for this shelxl refinement is uniquely defined
by the following loop, which should always be used as a source of
symmetry information in preference to the above space-group names.
They are only intended as comments.
;
_shelx_estimated_absorpt_t_max 0.991
_shelx_estimated_absorpt_t_min 0.979
_olex2_refinement_description
;
1. Fixed Uiso
 At 1.2 times of:
  All C(H,H) groups
 At 1.5 times of:
  All C(H,H,H) groups, All O(H) groups
2. Rigid bond restraints
 N1, C1
 with sigma for 1-2 distances of 0.005 and sigma for 1-3 distances of 0.005
3. Uiso/Uaniso restraints and constraints
N1 \\sim C1: within 2A with sigma of 0.005 and sigma for terminal atoms of 0.01
4.a Secondary CH2 refined with riding coordinates:
 C20(H20A,H20B), C8(H8A,H8B), C16(H16A,H16B), C21(H21A,H21B), C9(H9A,H9B),
 C17(H17A,H17B), C5(H5A,H5B), C4(H4A,H4B)
4.b Idealised Me refined as rotating group:
 C12(H12A,H12B,H12C), C11(H11A,H11B,H11C), C13(H13A,H13B,H13C), C24(H24A,H24B,
 H24C), C14(H14A,H14B,H14C), C3(H3A,H3B,H3C), C23(H23A,H23B,H23C), C2(H2A,H2B,
 H2C)
4.c Idealised tetrahedral OH refined as rotating group:
 O5(H5), O13(H13), O12(H12), O3(H3)
;
_olex2_submission_special_instructions 'No special instructions were received'

loop_
_space_group_symop_operation_xyz
'x, y, z'
'-x, y+1/2, -z+1/2'
'-x, -y, -z'
'x, -y-1/2, z-1/2'

loop_
_atom_site_label
_atom_site_type_symbol
_atom_site_fract_x
_atom_site_fract_y
_atom_site_fract_z
_atom_site_U_iso_or_equiv
_atom_site_adp_type
_atom_site_occupancy
_atom_site_site_symmetry_order
_atom_site_calc_flag
_atom_site_refinement_flags_posn
_atom_site_refinement_flags_adp
_atom_site_refinement_flags_occupancy
_atom_site_disorder_assembly
_atom_site_disorder_group
C1 C 0.75608(11) 0.64871(12) -0.0723(2) 0.0367(5) Uani 1 1 d . U . . .
C2 C 0.73326(14) 0.72754(13) -0.0825(3) 0.0585(7) Uani 1 1 d . . . . .
H2A H 0.706299 0.739142 -0.000821 0.088 Uiso 1 1 calc GR . . . .
H2B H 0.704067 0.735546 -0.174664 0.088 Uiso 1 1 calc GR . . . .
H2C H 0.774710 0.758787 -0.078538 0.088 Uiso 1 1 calc GR . . . .
C3 C 0.80611(13) 0.63013(15) -0.1853(3) 0.0565(7) Uani 1 1 d . . . . .
H3A H 0.847565 0.661336 -0.170800 0.085 Uiso 1 1 calc GR . . . .
H3B H 0.782473 0.637847 -0.283447 0.085 Uiso 1 1 calc GR . . . .
H3C H 0.820428 0.579287 -0.174277 0.085 Uiso 1 1 calc GR . . . .
C4 C 0.69429(11) 0.59658(12) -0.0813(2) 0.0359(5) Uani 1 1 d . . . . .
H4A H 0.665347 0.604531 -0.175119 0.043 Uiso 1 1 calc R . . . .
H4B H 0.712503 0.546397 -0.081792 0.043 Uiso 1 1 calc R . . . .
C5 C 0.64757(11) 0.60351(11) 0.0415(2) 0.0350(5) Uani 1 1 d . . . . .
H5A H 0.675130 0.590960 0.134848 0.042 Uiso 1 1 calc R . . . .
H5B H 0.632397 0.654583 0.047987 0.042 Uiso 1 1 calc R . . . .
C6 C 0.58415(11) 0.55602(11) 0.0218(2) 0.0337(5) Uani 1 1 d . . . . .
C7 C 0.92257(10) 0.44876(11) 0.0671(2) 0.0296(5) Uani 1 1 d . . . . .
C8 C 0.86350(10) 0.40871(11) 0.1245(2) 0.0293(5) Uani 1 1 d . . . . .
H8A H 0.846285 0.437086 0.204732 0.035 Uiso 1 1 calc R . . . .
H8B H 0.881073 0.361752 0.165345 0.035 Uiso 1 1 calc R . . . .
C9 C 0.80290(10) 0.39479(11) 0.0083(2) 0.0306(5) Uani 1 1 d . . . . .
H9A H 0.821137 0.368898 -0.073968 0.037 Uiso 1 1 calc R . . . .
H9B H 0.784470 0.442072 -0.029089 0.037 Uiso 1 1 calc R . . . .
C10 C 0.74218(10) 0.35086(11) 0.0585(2) 0.0293(5) Uani 1 1 d . . . . .
C11 C 0.67860(11) 0.35406(13) -0.0543(3) 0.0433(6) Uani 1 1 d . . . . .
H11A H 0.638989 0.329650 -0.015980 0.065 Uiso 1 1 calc GR . . . .
H11B H 0.689465 0.329817 -0.143807 0.065 Uiso 1 1 calc GR . . . .
H11C H 0.666394 0.404785 -0.075686 0.065 Uiso 1 1 calc GR . . . .
C12 C 0.76261(12) 0.27347(11) 0.0974(3) 0.0439(6) Uani 1 1 d . . . . .
H12A H 0.802466 0.273427 0.172937 0.066 Uiso 1 1 calc GR . . . .
H12B H 0.775717 0.248413 0.010533 0.066 Uiso 1 1 calc GR . . . .
H12C H 0.722874 0.248497 0.134020 0.066 Uiso 1 1 calc GR . . . .
C13 C 0.56382(12) 0.35839(13) 0.3456(3) 0.0472(6) Uani 1 1 d . . . . .
H13A H 0.600837 0.321590 0.353621 0.071 Uiso 1 1 calc GR . . . .
H13B H 0.584818 0.406546 0.361079 0.071 Uiso 1 1 calc GR . . . .
H13C H 0.538046 0.356125 0.248310 0.071 Uiso 1 1 calc GR . . . .
C14 C 0.55212(12) 0.34131(13) 0.6122(3) 0.0478(6) Uani 1 1 d . . . . .
H14A H 0.519089 0.328427 0.682318 0.072 Uiso 1 1 calc GR . . . .
H14B H 0.572771 0.388805 0.637438 0.072 Uiso 1 1 calc GR . . . .
H14C H 0.589296 0.304768 0.615088 0.072 Uiso 1 1 calc GR . . . .
C15 C 0.51379(10) 0.34429(11) 0.4602(2) 0.0329(5) Uani 1 1 d . . . . .
C16 C 0.45390(10) 0.39909(11) 0.4473(2) 0.0325(5) Uani 1 1 d . . . . .
H16A H 0.473254 0.447322 0.476092 0.039 Uiso 1 1 calc R . . . .
H16B H 0.434680 0.402127 0.343691 0.039 Uiso 1 1 calc R . . . .
C17 C 0.39417(11) 0.38264(11) 0.5381(2) 0.0354(5) Uani 1 1 d . . . . .
H17A H 0.375231 0.333948 0.511865 0.043 Uiso 1 1 calc R . . . .
H17B H 0.412538 0.381622 0.642437 0.043 Uiso 1 1 calc R . . . .
C18 C 0.33636(11) 0.43665(11) 0.5171(2) 0.0323(5) Uani 1 1 d . . . . .
C19 C 0.82245(11) 0.43839(11) 0.5703(2) 0.0315(5) Uani 1 1 d . . . . .
C20 C 0.88257(10) 0.38917(11) 0.6127(2) 0.0331(5) Uani 1 1 d . . . . .
H20A H 0.866486 0.338432 0.598889 0.040 Uiso 1 1 calc R . . . .
H20B H 0.897645 0.396017 0.717734 0.040 Uiso 1 1 calc R . . . .
C21 C 0.94537(10) 0.40079(11) 0.5274(2) 0.0333(5) Uani 1 1 d . . . . .
H21A H 0.966544 0.448418 0.554780 0.040 Uiso 1 1 calc R . . . .
H21B H 0.928839 0.402546 0.422200 0.040 Uiso 1 1 calc R . . . .
C22 C 1.00167(11) 0.34277(11) 0.5520(2) 0.0331(5) Uani 1 1 d . . . . .
C23 C 1.05905(12) 0.35373(13) 0.4508(3) 0.0503(6) Uani 1 1 d . . . . .
H23A H 1.092088 0.313142 0.461992 0.075 Uiso 1 1 calc GR . . . .
H23B H 1.083956 0.399105 0.475913 0.075 Uiso 1 1 calc GR . . . .
H23C H 1.037897 0.355992 0.349520 0.075 Uiso 1 1 calc GR . . . .
C24 C 1.03104(13) 0.33656(13) 0.7097(3) 0.0503(6) Uani 1 1 d . . . . .
H24A H 0.993059 0.325579 0.769665 0.075 Uiso 1 1 calc GR . . . .
H24B H 1.053214 0.382466 0.741832 0.075 Uiso 1 1 calc GR . . . .
H24C H 1.065913 0.297617 0.720061 0.075 Uiso 1 1 calc GR . . . .
N1 N 0.79737(9) 0.63679(11) 0.0767(2) 0.0426(5) Uani 1 1 d . U . . .
N2 N 0.72169(9) 0.38875(10) 0.1960(2) 0.0354(4) Uani 1 1 d . . . . .
N3 N 0.96799(10) 0.26962(10) 0.5037(2) 0.0436(5) Uani 1 1 d . . . . .
N4 N 0.48169(10) 0.26949(10) 0.4223(2) 0.0402(5) Uani 1 1 d . . . . .
O1 O 0.80612(10) 0.68733(11) 0.1613(2) 0.0805(7) Uani 1 1 d . . . . .
O2 O 0.81854(9) 0.57622(10) 0.1064(2) 0.0614(5) Uani 1 1 d . . . . .
O3 O 0.55162(8) 0.54987(9) 0.13922(16) 0.0439(4) Uani 1 1 d . . . . .
H3 H 0.515449 0.524521 0.120596 0.066 Uiso 1 1 calc GR . . . .
O4 O 0.56416(8) 0.52655(9) -0.09352(16) 0.0455(4) Uani 1 1 d . . . . .
O5 O 0.97344(7) 0.46448(9) 0.16907(15) 0.0397(4) Uani 1 1 d . . . . .
H5 H 1.005219 0.486990 0.131798 0.059 Uiso 1 1 calc GR . . . .
O6 O 0.92375(7) 0.46551(8) -0.06038(15) 0.0372(4) Uani 1 1 d . . . . .
O7 O 0.69537(9) 0.44870(9) 0.18189(19) 0.0539(5) Uani 1 1 d . . . . .
O8 O 0.73406(9) 0.35905(9) 0.31411(17) 0.0511(4) Uani 1 1 d . . . . .
O9 O 0.50447(10) 0.21668(9) 0.4906(2) 0.0674(5) Uani 1 1 d . . . . .
O10 O 0.43602(9) 0.26558(9) 0.3203(2) 0.0580(5) Uani 1 1 d . . . . .
O11 O 0.34033(8) 0.49239(8) 0.44751(17) 0.0440(4) Uani 1 1 d . . . . .
O12 O 0.28062(8) 0.41778(8) 0.57958(17) 0.0411(4) Uani 1 1 d . . . . .
H12 H 0.249494 0.449598 0.563435 0.062 Uiso 1 1 calc GR . . . .
O13 O 0.76674(7) 0.42231(8) 0.63628(16) 0.0407(4) Uani 1 1 d . . . . .
H13 H 0.733639 0.450048 0.606388 0.061 Uiso 1 1 calc GR . . . .
O14 O 0.82438(7) 0.48858(8) 0.48409(17) 0.0411(4) Uani 1 1 d . . . . .
O15 O 0.99058(12) 0.21474(9) 0.5639(2) 0.0753(6) Uani 1 1 d . . . . .
O16 O 0.92169(9) 0.26922(10) 0.4027(2) 0.0699(6) Uani 1 1 d . . . . .

loop_
_atom_site_aniso_label
_atom_site_aniso_U_11
_atom_site_aniso_U_22
_atom_site_aniso_U_33
_atom_site_aniso_U_23
_atom_site_aniso_U_13
_atom_site_aniso_U_12
O5 0.0297(8) 0.0581(10) 0.0307(8) 0.0038(7) 0.0008(7) -0.0156(7)
O6 0.0310(8) 0.0520(9) 0.0289(8) 0.0047(7) 0.0038(6) -0.0114(7)
O13 0.0323(8) 0.0503(10) 0.0411(9) 0.0101(7) 0.0112(7) 0.0055(7)
O12 0.0336(9) 0.0377(9) 0.0540(10) 0.0062(7) 0.0142(8) 0.0034(7)
O3 0.0366(9) 0.0583(11) 0.0384(9) -0.0053(8) 0.0116(7) -0.0137(8)
O14 0.0330(8) 0.0386(9) 0.0534(10) 0.0116(8) 0.0116(7) 0.0014(7)
O11 0.0397(9) 0.0382(9) 0.0565(10) 0.0087(8) 0.0156(8) 0.0048(7)
O4 0.0374(9) 0.0651(11) 0.0344(9) -0.0026(8) 0.0062(7) -0.0177(8)
O8 0.0495(10) 0.0725(12) 0.0320(9) 0.0049(8) 0.0083(8) -0.0020(9)
O7 0.0564(11) 0.0409(10) 0.0670(12) -0.0052(8) 0.0187(9) 0.0101(9)
N2 0.0258(9) 0.0404(11) 0.0417(12) -0.0023(9) 0.0110(8) -0.0051(8)
O10 0.0461(10) 0.0560(11) 0.0700(12) -0.0235(9) -0.0041(9) -0.0066(9)
O2 0.0528(11) 0.0489(11) 0.0786(13) 0.0074(9) -0.0115(10) 0.0045(9)
O9 0.0748(13) 0.0366(10) 0.0912(14) 0.0077(10) 0.0110(11) 0.0054(10)
N4 0.0337(11) 0.0360(11) 0.0530(12) -0.0072(9) 0.0145(10) -0.0012(9)
O16 0.0447(11) 0.0699(13) 0.0914(15) -0.0387(11) -0.0107(11) 0.0028(9)
N3 0.0431(12) 0.0392(12) 0.0508(13) -0.0066(10) 0.0166(10) -0.0006(10)
O15 0.1228(18) 0.0341(10) 0.0707(13) 0.0083(9) 0.0178(12) -0.0040(11)
N1 0.0266(10) 0.0438(12) 0.0569(12) -0.0076(10) 0.0023(9) -0.0014(9)
O1 0.0631(13) 0.0818(14) 0.0910(15) -0.0459(13) -0.0191(11) 0.0147(11)
C20 0.0323(12) 0.0356(12) 0.0322(12) 0.0024(9) 0.0067(9) -0.0008(10)
C7 0.0257(11) 0.0312(11) 0.0322(12) -0.0017(9) 0.0047(9) 0.0000(9)
C8 0.0269(11) 0.0330(11) 0.0285(11) 0.0018(9) 0.0053(9) -0.0033(9)
C19 0.0318(12) 0.0342(12) 0.0290(11) -0.0047(9) 0.0062(9) -0.0051(9)
C18 0.0309(12) 0.0334(12) 0.0330(12) -0.0064(10) 0.0059(9) -0.0019(9)
C6 0.0297(11) 0.0376(12) 0.0343(12) 0.0054(10) 0.0050(10) 0.0018(10)
C16 0.0291(11) 0.0311(11) 0.0378(12) 0.0004(9) 0.0049(9) -0.0046(9)
C21 0.0316(11) 0.0339(12) 0.0348(12) 0.0040(9) 0.0044(9) -0.0017(10)
C9 0.0283(11) 0.0366(11) 0.0274(11) 0.0010(9) 0.0052(9) -0.0031(9)
C17 0.0339(12) 0.0368(12) 0.0364(12) 0.0005(10) 0.0075(10) 0.0029(10)
C5 0.0290(11) 0.0363(12) 0.0405(13) -0.0017(10) 0.0068(10) -0.0031(10)
C10 0.0251(11) 0.0304(11) 0.0329(11) -0.0045(9) 0.0059(9) -0.0043(9)
C4 0.0294(11) 0.0411(13) 0.0371(12) -0.0015(10) 0.0031(10) -0.0037(10)
C15 0.0263(11) 0.0322(11) 0.0404(13) -0.0022(9) 0.0046(9) -0.0043(9)
C22 0.0290(11) 0.0300(11) 0.0399(13) 0.0040(9) 0.0018(10) -0.0047(9)
C12 0.0435(14) 0.0307(12) 0.0578(15) -0.0006(11) 0.0070(12) -0.0045(10)
C1 0.0295(11) 0.0389(12) 0.0421(13) 0.0020(10) 0.0058(10) -0.0017(10)
C11 0.0310(12) 0.0521(15) 0.0462(14) -0.0022(11) 0.0003(10) -0.0081(11)
C13 0.0326(13) 0.0531(15) 0.0581(16) 0.0013(12) 0.0154(11) -0.0019(11)
C24 0.0437(14) 0.0533(15) 0.0507(15) 0.0046(12) -0.0102(12) 0.0024(12)
C14 0.0366(13) 0.0553(15) 0.0498(15) 0.0027(12) -0.0041(11) 0.0023(12)
C3 0.0443(15) 0.0690(18) 0.0598(17) -0.0043(14) 0.0227(13) -0.0121(13)
C23 0.0338(13) 0.0484(14) 0.0715(18) 0.0124(13) 0.0187(12) 0.0023(11)
C2 0.0507(16) 0.0398(14) 0.086(2) 0.0148(13) 0.0147(15) -0.0016(12)

loop_
_atom_type_symbol
_atom_type_description
_atom_type_scat_dispersion_real
_atom_type_scat_dispersion_imag
_atom_type_scat_source
C C 0.0033 0.0016 'International Tables Vol C Tables 4.2.6.8 and 6.1.1.4'
H H 0.0000 0.0000 'International Tables Vol C Tables 4.2.6.8 and 6.1.1.4'
N N 0.0061 0.0033 'International Tables Vol C Tables 4.2.6.8 and 6.1.1.4'
O O 0.0106 0.0060 'International Tables Vol C Tables 4.2.6.8 and 6.1.1.4'

loop_
_geom_angle_atom_site_label_1
_geom_angle_atom_site_label_2
_geom_angle_atom_site_label_3
_geom_angle
_geom_angle_site_symmetry_1
_geom_angle_site_symmetry_3
C7 O5 H5 109.5 . .
C19 O13 H13 109.5 . .
C18 O12 H12 109.5 . .
C6 O3 H3 109.5 . .
O8 N2 C10 119.32(18) . .
O7 N2 O8 122.97(19) . .
O7 N2 C10 117.67(18) . .
O10 N4 C15 117.89(19) . .
O9 N4 O10 122.9(2) . .
O9 N4 C15 119.15(19) . .
O16 N3 C22 118.47(19) . .
O15 N3 O16 122.8(2) . .
O15 N3 C22 118.6(2) . .
O2 N1 O1 122.8(2) . .
O2 N1 C1 117.80(19) . .
O1 N1 C1 119.4(2) . .
H20A C20 H20B 107.6 . .
C19 C20 H20A 108.7 . .
C19 C20 H20B 108.7 . .
C19 C20 C21 114.35(17) . .
C21 C20 H20A 108.7 . .
C21 C20 H20B 108.7 . .
O5 C7 C8 112.96(17) . .
O6 C7 O5 123.20(19) . .
O6 C7 C8 123.84(18) . .
C7 C8 H8A 109.0 . .
C7 C8 H8B 109.0 . .
C7 C8 C9 112.78(16) . .
H8A C8 H8B 107.8 . .
C9 C8 H8A 109.0 . .
C9 C8 H8B 109.0 . .
O13 C19 C20 112.64(18) . .
O14 C19 O13 123.42(19) . .
O14 C19 C20 123.93(19) . .
O12 C18 C17 113.26(18) . .
O11 C18 O12 123.55(19) . .
O11 C18 C17 123.19(19) . .
O3 C6 C5 113.66(18) . .
O4 C6 O3 123.23(19) . .
O4 C6 C5 123.11(19) . .
H16A C16 H16B 107.5 . .
C17 C16 H16A 108.4 . .
C17 C16 H16B 108.4 . .
C17 C16 C15 115.46(17) . .
C15 C16 H16A 108.4 . .
C15 C16 H16B 108.4 . .
C20 C21 H21A 108.7 . .
C20 C21 H21B 108.7 . .
C20 C21 C22 114.37(17) . .
H21A C21 H21B 107.6 . .
C22 C21 H21A 108.7 . .
C22 C21 H21B 108.7 . .
C8 C9 H9A 108.5 . .
C8 C9 H9B 108.5 . .
C8 C9 C10 115.30(16) . .
H9A C9 H9B 107.5 . .
C10 C9 H9A 108.5 . .
C10 C9 H9B 108.5 . .
C18 C17 C16 112.89(17) . .
C18 C17 H17A 109.0 . .
C18 C17 H17B 109.0 . .
C16 C17 H17A 109.0 . .
C16 C17 H17B 109.0 . .
H17A C17 H17B 107.8 . .
C6 C5 H5A 108.9 . .
C6 C5 H5B 108.9 . .
C6 C5 C4 113.25(18) . .
H5A C5 H5B 107.7 . .
C4 C5 H5A 108.9 . .
C4 C5 H5B 108.9 . .
C9 C10 N2 106.06(15) . .
C12 C10 N2 108.44(17) . .
C12 C10 C9 112.63(17) . .
C12 C10 C11 111.63(18) . .
C11 C10 N2 106.96(16) . .
C11 C10 C9 110.78(17) . .
C5 C4 H4A 108.5 . .
C5 C4 H4B 108.5 . .
C5 C4 C1 114.96(18) . .
H4A C4 H4B 107.5 . .
C1 C4 H4A 108.5 . .
C1 C4 H4B 108.5 . .
C16 C15 N4 107.22(16) . .
C13 C15 N4 105.22(17) . .
C13 C15 C16 110.88(18) . .
C14 C15 N4 108.83(18) . .
C14 C15 C16 112.74(18) . .
C14 C15 C13 111.56(18) . .
C21 C22 N3 107.62(16) . .
C21 C22 C23 111.18(17) . .
C24 C22 N3 108.41(17) . .
C24 C22 C21 112.71(18) . .
C24 C22 C23 112.16(19) . .
C23 C22 N3 104.27(18) . .
C10 C12 H12A 109.5 . .
C10 C12 H12B 109.5 . .
C10 C12 H12C 109.5 . .
H12A C12 H12B 109.5 . .
H12A C12 H12C 109.5 . .
H12B C12 H12C 109.5 . .
C4 C1 N1 106.65(17) . .
C4 C1 C3 111.23(19) . .
C3 C1 N1 106.06(18) . .
C2 C1 N1 108.21(19) . .
C2 C1 C4 112.56(19) . .
C2 C1 C3 111.7(2) . .
C10 C11 H11A 109.5 . .
C10 C11 H11B 109.5 . .
C10 C11 H11C 109.5 . .
H11A C11 H11B 109.5 . .
H11A C11 H11C 109.5 . .
H11B C11 H11C 109.5 . .
C15 C13 H13A 109.5 . .
C15 C13 H13B 109.5 . .
C15 C13 H13C 109.5 . .
H13A C13 H13B 109.5 . .
H13A C13 H13C 109.5 . .
H13B C13 H13C 109.5 . .
C22 C24 H24A 109.5 . .
C22 C24 H24B 109.5 . .
C22 C24 H24C 109.5 . .
H24A C24 H24B 109.5 . .
H24A C24 H24C 109.5 . .
H24B C24 H24C 109.5 . .
C15 C14 H14A 109.5 . .
C15 C14 H14B 109.5 . .
C15 C14 H14C 109.5 . .
H14A C14 H14B 109.5 . .
H14A C14 H14C 109.5 . .
H14B C14 H14C 109.5 . .
C1 C3 H3A 109.5 . .
C1 C3 H3B 109.5 . .
C1 C3 H3C 109.5 . .
H3A C3 H3B 109.5 . .
H3A C3 H3C 109.5 . .
H3B C3 H3C 109.5 . .
C22 C23 H23A 109.5 . .
C22 C23 H23B 109.5 . .
C22 C23 H23C 109.5 . .
H23A C23 H23B 109.5 . .
H23A C23 H23C 109.5 . .
H23B C23 H23C 109.5 . .
C1 C2 H2A 109.5 . .
C1 C2 H2B 109.5 . .
C1 C2 H2C 109.5 . .
H2A C2 H2B 109.5 . .
H2A C2 H2C 109.5 . .
H2B C2 H2C 109.5 . .

loop_
_geom_bond_atom_site_label_1
_geom_bond_atom_site_label_2
_geom_bond_distance
_geom_bond_site_symmetry_2
O5 H5 0.8400 .
O5 C7 1.316(2) .
O6 C7 1.218(2) .
O13 H13 0.8400 .
O13 C19 1.317(2) .
O12 H12 0.8400 .
O12 C18 1.313(2) .
O3 H3 0.8400 .
O3 C6 1.309(2) .
O14 C19 1.223(2) .
O11 C18 1.219(2) .
O4 C6 1.221(2) .
O8 N2 1.220(2) .
O7 N2 1.218(2) .
N2 C10 1.534(3) .
O10 N4 1.220(2) .
O2 N1 1.211(2) .
O9 N4 1.217(2) .
N4 C15 1.537(3) .
O16 N3 1.220(2) .
N3 O15 1.213(2) .
N3 C22 1.542(3) .
N1 O1 1.216(2) .
N1 C1 1.530(3) .
C20 H20A 0.9900 .
C20 H20B 0.9900 .
C20 C19 1.489(3) .
C20 C21 1.520(3) .
C7 C8 1.495(3) .
C8 H8A 0.9900 .
C8 H8B 0.9900 .
C8 C9 1.521(3) .
C18 C17 1.489(3) .
C6 C5 1.496(3) .
C16 H16A 0.9900 .
C16 H16B 0.9900 .
C16 C17 1.518(3) .
C16 C15 1.526(3) .
C21 H21A 0.9900 .
C21 H21B 0.9900 .
C21 C22 1.521(3) .
C9 H9A 0.9900 .
C9 H9B 0.9900 .
C9 C10 1.530(3) .
C17 H17A 0.9900 .
C17 H17B 0.9900 .
C5 H5A 0.9900 .
C5 H5B 0.9900 .
C5 C4 1.520(3) .
C10 C12 1.514(3) .
C10 C11 1.521(3) .
C4 H4A 0.9900 .
C4 H4B 0.9900 .
C4 C1 1.523(3) .
C15 C13 1.521(3) .
C15 C14 1.515(3) .
C22 C24 1.509(3) .
C22 C23 1.528(3) .
C12 H12A 0.9800 .
C12 H12B 0.9800 .
C12 H12C 0.9800 .
C1 C3 1.526(3) .
C1 C2 1.519(3) .
C11 H11A 0.9800 .
C11 H11B 0.9800 .
C11 H11C 0.9800 .
C13 H13A 0.9800 .
C13 H13B 0.9800 .
C13 H13C 0.9800 .
C24 H24A 0.9800 .
C24 H24B 0.9800 .
C24 H24C 0.9800 .
C14 H14A 0.9800 .
C14 H14B 0.9800 .
C14 H14C 0.9800 .
C3 H3A 0.9800 .
C3 H3B 0.9800 .
C3 H3C 0.9800 .
C23 H23A 0.9800 .
C23 H23B 0.9800 .
C23 H23C 0.9800 .
C2 H2A 0.9800 .
C2 H2B 0.9800 .
C2 H2C 0.9800 .
